data_7110870
loop_
_publ_author_name
'Artero, Vincent'
'Proust, Anna'
'Herson, Patrick'
'Thouvenot, Ren\'e'
'Gouzerh, Pierre'

_publ_contact_author
;
Dr Anna Proust
Laboratoire de Chimie Inorganique et Materiaux Moleculaires
Universite Pierre et Marie Curie, 4 place Jussieu 75252 Paris Cedex 05
;
_publ_section_title
;
 (\h6-Arene)ruthenium oxomolybdenum and oxotungsten clusters.
 Stereochemical non-rigidity of [{Ru(\h6-p-MeC6H4Pri)}4Mo4O16] and crystal
 structure of [{Ru(\h6-p-MeC6H4Pri)}4W2O10]
;
_journal_issue 10
_journal_name_full 'Chemical Communications'
_journal_page_first 883
_journal_paper_doi 10.1039/b000782j
_journal_year 2000
_chemical_compound_source
;
?
;
_chemical_formula_moiety ' C40 H56  O10 Ru4 W2 ,3 (H2 O1) '
_chemical_formula_sum 'C40 H62 O13 Ru4 W2'
_chemical_formula_weight 1522.90
_chemical_name_systematic
;
 ?
;
_space_group_IT_number 2
_symmetry_cell_setting triclinic
_symmetry_space_group_name_Hall '-P 1'
_symmetry_space_group_name_H-M 'P -1'
_atom_sites_solution_hydrogens geom
_atom_sites_solution_primary direct
_audit_creation_date 99-12-18
_audit_creation_method CRYSTALS
_cell_angle_alpha 114.01(4)
_cell_angle_beta 91.01(4)
_cell_angle_gamma 112.79(4)
_cell_formula_units_Z 2
_cell_length_a 13.857(7)
_cell_length_b 13.898(8)
_cell_length_c 14.232(6)
_cell_measurement_reflns_used 25
_cell_measurement_temperature 295
_cell_measurement_theta_max 14.3
_cell_measurement_theta_min 14
_cell_volume 2258(2)
_computing_cell_refinement 'CAD-4 software (Enraf-Nonius, 1989)'
_computing_data_collection 'CAD-4 software (Enraf-Nonius, 1989)'
_computing_data_reduction
;
RC93 (Watkin, D.J., Prout, C.K., Lilley, P.M.deQ. 1994)
;
_computing_molecular_graphics
;
 CAMERON (Watkin, Prout & Pearce,  1996)
;
_computing_publication_material
;
CRYSTALS Issue 10 (Watkin, Prout, Carruthers & Betteridge, 1996)
;
_computing_structure_refinement
;
CRYSTALS Issue 10 (Watkin, Prout, Carruthers & Betteridge, 1996)
;
_diffrn_ambient_temperature 295
_diffrn_measurement_device '  Enraf-nonius CAD4 '
_diffrn_measurement_method 2\q/\w
_diffrn_radiation_monochromator graphite
_diffrn_radiation_type 'Mo K\a'
_diffrn_radiation_wavelength 0.71069
_diffrn_reflns_av_R_equivalents 0.08
_diffrn_reflns_limit_h_max 16
_diffrn_reflns_limit_h_min 0
_diffrn_reflns_limit_k_max 15
_diffrn_reflns_limit_k_min -16
_diffrn_reflns_limit_l_max 16
_diffrn_reflns_limit_l_min -16
_diffrn_reflns_number 8300
_diffrn_reflns_theta_max 25
_diffrn_reflns_theta_min 1
_diffrn_standards_decay_% 18.94
_diffrn_standards_interval_time 1h
_diffrn_standards_number 2
_exptl_absorpt_coefficient_mu 6.53
_exptl_absorpt_correction_T_max 1.00
_exptl_absorpt_correction_T_min 0.45
_exptl_absorpt_correction_type empirical
_exptl_absorpt_process_details '\y scan'
_exptl_crystal_colour ' red '
_exptl_crystal_density_diffrn 2.24
_exptl_crystal_description ' stick '
_exptl_crystal_F_000 1431.01
_exptl_crystal_size_max 0.4
_exptl_crystal_size_mid 0.2
_exptl_crystal_size_min 0.2
_refine_diff_density_max 4.27
_refine_diff_density_min -3.35
_refine_ls_extinction_coef 41.940
_refine_ls_extinction_method 'Larson 1970 Crystallographic Computing eq 22'
_refine_ls_goodness_of_fit_obs 1.1315
_refine_ls_hydrogen_treatment
;
 H atoms placed geometrically after each cycle
;
_refine_ls_matrix_type full
_refine_ls_number_parameters 533
_refine_ls_number_reflns 5326
_refine_ls_R_factor_obs 0.0562
_refine_ls_shift/esd_max 0.125097
_refine_ls_structure_factor_coef F
_refine_ls_weighting_scheme
;
 Chebychev polynomial (Carruthers & Watkin, 1979)
;
_refine_ls_wR_factor_obs 0.0654
_reflns_limit_h_max 16
_reflns_limit_h_min -16
_reflns_limit_k_max 15
_reflns_limit_k_min -16
_reflns_limit_l_max 16
_reflns_limit_l_min 0
_reflns_number_observed 5326
_reflns_number_total 7942
_reflns_observed_criterion >3.00\s(I)
_cod_data_source_file b000782jsup1.cif
_cod_data_source_block CRYSTALS_cif
_cod_depositor_comments
;
The following automatic conversions were performed:

'_cell_measurement_temperature' value ' 295 K ' was changed to '295'
- the value should be numeric and without a unit
designator.

'_diffrn_ambient_temperature' value ' 295 K ' was
changed to '295' - the value should be numeric and without a unit
designator.

'_symmetry_cell_setting' value 'Triclinic ' changed to
'triclinic' according to
/home/saulius/struct/CIF-dictionaries/cif_core.dic dictionary named
'cif_core.dic' version 2.4.2 from
2011-04-26.

'_exptl_absorpt_correction_type' value 'EMPIRICAL'
changed to 'empirical' according to
/home/saulius/struct/CIF-dictionaries/cif_core.dic dictionary named
'cif_core.dic' version 2.4.2 from 2011-04-26.

Automatic conversion script
Id: cif_fix_values 1891 2012-01-12 08:04:46Z andrius 

The following automatic conversions were performed:

'_atom_sites_solution_primary' value 'Direct_Methods' was changed to
'direct'.

'_atom_sites_solution_hydrogens' value 'Geometric' was changed to
'geom'.

Automatic conversion script
Id: cif_fix_values 6452 2018-10-05 10:23:21Z andrius 
;
_cod_original_cell_volume 2257(3)
_cod_original_sg_symbol_H-M 'P -1 '
_cod_original_formula_sum ' C40 H62 O13 Ru4 W2 '
_cod_database_code 7110870

loop_
_symmetry_equiv_pos_as_xyz
x,y,z
-x,-y,-z

loop_
_atom_site_aniso_label
_atom_site_aniso_U_11
_atom_site_aniso_U_22
_atom_site_aniso_U_33
_atom_site_aniso_U_23
_atom_site_aniso_U_13
_atom_site_aniso_U_12
W1 0.0220(2) 0.0358(3) 0.0298(3) 0.0134(2) 0.0027(2) 0.0099(2)
W2 0.0213(2) 0.0335(3) 0.0362(3) 0.0202(2) 0.0052(2) 0.0096(2)
RU1 0.0275(5) 0.0370(5) 0.0376(5) 0.0179(4) 0.0047(4) 0.0043(4)
RU2 0.0267(5) 0.0376(5) 0.0302(5) 0.0118(4) 0.0063(4) 0.0134(4)
RU3 0.0248(5) 0.0378(5) 0.0372(5) 0.0178(4) -0.0020(4) 0.0035(4)
RU4 0.0330(5) 0.0397(5) 0.0455(6) 0.0266(5) 0.0067(4) 0.0186(4)
O11 0.031(4) 0.033(4) 0.030(4) 0.013(3) 0.007(3) 0.009(3)
O12 0.030(4) 0.035(4) 0.031(4) 0.003(3) 0.007(3) 0.010(4)
O23 0.040(5) 0.028(4) 0.046(5) 0.018(4) 0.011(4) 0.016(4)
O24 0.027(4) 0.029(4) 0.051(5) 0.019(4) 0.002(4) 0.007(3)
O101 0.039(5) 0.053(6) 0.055(5) 0.029(5) 0.012(4) 0.024(4)
O102 0.027(4) 0.054(5) 0.038(5) 0.007(4) -0.003(3) 0.011(4)
O112 0.027(4) 0.021(4) 0.025(4) 0.006(3) 0.004(3) 0.006(3)
O201 0.057(6) 0.051(5) 0.032(4) 0.023(4) 0.001(4) 0.019(5)
O202 0.019(4) 0.061(6) 0.080(7) 0.042(5) 0.011(4) 0.015(4)
O234 0.026(4) 0.041(5) 0.042(4) 0.026(4) -0.006(3) 0.015(4)
C100 0.030(8) 0.07(1) 0.09(1) 0.03(1) 0.001(8) 0.001(7)
C101 0.047(9) 0.10(1) 0.10(1) 0.07(1) 0.032(9) 0.024(9)
C102 0.07(1) 0.06(1) 0.061(9) 0.041(8) 0.026(8) 0.007(8)
C103 0.043(8) 0.044(8) 0.08(1) 0.046(8) 0.002(7) -0.001(6)
C104 0.061(9) 0.025(6) 0.049(8) 0.015(6) -0.026(7) -0.004(6)
C105 0.06(1) 0.051(9) 0.059(9) 0.027(8) -0.003(8) -0.023(8)
C106 0.029(8) 0.07(1) 0.16(2) 0.06(1) -0.01(1) 0.005(8)
C107 0.06(1) 0.08(1) 0.08(1) 0.05(1) 0.014(9) 0.04(1)
C108 0.05(1) 0.07(1) 0.08(1) 0.03(1) -0.005(9) 0.012(9)
C109 0.11(2) 0.11(2) 0.15(2) 0.10(2) 0.03(2) 0.07(2)
C200 0.060(9) 0.050(8) 0.026(6) 0.011(6) 0.008(6) 0.028(7)
C201 0.046(7) 0.040(7) 0.030(6) 0.001(5) -0.006(5) 0.020(6)
C202 0.051(8) 0.050(8) 0.036(6) 0.005(6) 0.009(6) 0.035(7)
C203 0.041(8) 0.07(1) 0.044(7) 0.023(7) 0.015(6) 0.042(7)
C204 0.045(7) 0.047(7) 0.040(7) 0.017(6) 0.013(6) 0.027(6)
C205 0.051(8) 0.048(8) 0.032(6) 0.009(6) 0.008(6) 0.023(7)
C206 0.06(1) 0.10(1) 0.042(8) 0.027(8) 0.000(7) 0.05(1)
C207 0.054(8) 0.067(9) 0.046(7) 0.030(7) 0.019(6) 0.039(8)
C208 0.07(1) 0.09(1) 0.10(1) 0.03(1) 0.02(1) 0.05(1)
C209 0.052(9) 0.08(1) 0.057(9) 0.025(9) -0.003(7) 0.035(9)
C300 0.07(1) 0.048(9) 0.035(8) 0.005(7) -0.026(7) -0.023(8)
C301 0.08(1) 0.05(1) 0.06(1) 0.029(8) -0.030(9) 0.002(9)
C302 0.043(8) 0.06(1) 0.08(1) 0.022(9) -0.009(8) 0.030(8)
C303 0.029(7) 0.039(7) 0.056(8) 0.017(6) 0.006(6) -0.004(5)
C304 0.036(7) 0.047(8) 0.032(6) 0.012(6) 0.006(5) 0.002(6)
C305 0.044(8) 0.054(9) 0.044(8) -0.004(7) 0.001(6) 0.005(7)
C306 0.11(2) 0.09(1) 0.040(9) 0.021(9) -0.007(9) -0.06(1)
C307 0.048(8) 0.033(7) 0.053(8) -0.000(6) 0.020(7) 0.005(6)
C308 0.11(2) 0.07(1) 0.07(1) 0.04(1) 0.02(1) 0.02(1)
C309 0.05(1) 0.10(1) 0.09(1) 0.02(1) 0.03(1) 0.02(1)
C400 0.055(9) 0.08(1) 0.069(9) 0.057(9) 0.018(7) 0.045(8)
C401 0.059(9) 0.06(1) 0.09(1) 0.068(9) 0.023(8) 0.031(8)
C402 0.054(9) 0.045(8) 0.09(1) 0.040(8) 0.006(8) 0.022(7)
C403 0.08(1) 0.055(9) 0.07(1) 0.028(8) 0.004(8) 0.045(9)
C404 0.055(9) 0.07(1) 0.055(8) 0.038(8) 0.022(7) 0.048(8)
C405 0.041(7) 0.052(8) 0.058(8) 0.028(7) -0.006(6) 0.023(6)
C406 0.07(1) 0.12(2) 0.06(1) 0.06(1) 0.017(8) 0.06(1)
C407 0.13(2) 0.10(1) 0.08(1) 0.05(1) 0.03(1) 0.09(1)
C408 0.16(2) 0.09(2) 0.10(2) 0.06(1) 0.04(2) 0.09(2)
C409 0.34(5) 0.19(3) 0.14(2) 0.13(3) 0.16(3) 0.21(4)
O1000 0.12(1) 0.10(1) 0.072(8) 0.043(8) 0.019(8) 0.058(9)
O2000 0.087(9) 0.047(7) 0.078(8) 0.022(6) -0.013(7) 0.007(6)
O3000 0.049(7) 0.18(2) 0.15(1) 0.11(1) 0.016(8) 0.054(9)

loop_
_atom_site_label
_atom_site_fract_x
_atom_site_fract_y
_atom_site_fract_z
_atom_site_U_iso_or_equiv
_atom_site_occupancy
_atom_site_thermal_displace_type
W1 0.10563(3) 0.01111(4) 0.58677(3) 0.0297 1.0000 Uani
W2 0.58216(3) -0.00546(4) 0.90121(4) 0.0284 1.0000 Uani
RU1 -0.14299(8) -0.16549(9) 0.53551(8) 0.0353 1.0000 Uani
RU2 0.06166(7) -0.11744(9) 0.33560(7) 0.0322 1.0000 Uani
RU3 0.34380(7) -0.19412(9) 0.86058(8) 0.0343 1.0000 Uani
RU4 0.46174(8) 0.15908(9) 0.97345(8) 0.0340 1.0000 Uani
O11 -0.0173(6) -0.0157(7) 0.6533(6) 0.0329 1.0000 Uani
O12 0.1665(6) 0.0282(7) 0.4702(6) 0.0350 1.0000 Uani
O23 0.5059(7) -0.1651(7) 0.8777(6) 0.0365 1.0000 Uani
O24 0.6127(6) 0.1567(7) 0.9825(7) 0.0354 1.0000 Uani
O101 0.1433(7) -0.0918(8) 0.5926(7) 0.0447 1.0000 Uani
O102 0.1953(7) 0.1445(8) 0.6891(7) 0.0421 1.0000 Uani
O112 -0.0283(6) -0.1105(6) 0.4530(5) 0.0269 1.0000 Uani
O201 0.5589(8) -0.0239(8) 0.7731(6) 0.0434 1.0000 Uani
O202 0.7119(6) 0.0062(9) 0.9186(8) 0.0422 1.0000 Uani
O234 0.4287(6) -0.0130(7) 0.9325(6) 0.0268 1.0000 Uani
C100 -0.318(1) -0.271(2) 0.497(2) 0.0616 1.0000 Uani
C101 -0.279(1) -0.225(2) 0.603(2) 0.0644 1.0000 Uani
C102 -0.197(1) -0.244(2) 0.637(1) 0.0568 1.0000 Uani
C103 -0.148(1) -0.311(1) 0.562(1) 0.0472 1.0000 Uani
C104 -0.183(1) -0.349(1) 0.453(1) 0.0422 1.0000 Uani
C105 -0.270(1) -0.333(1) 0.423(1) 0.0544 1.0000 Uani
C106 -0.399(1) -0.232(2) 0.462(2) 0.0708 1.0000 Uani
C107 -0.061(1) -0.331(2) 0.601(1) 0.0636 1.0000 Uani
C108 0.005(1) -0.362(2) 0.523(2) 0.0716 1.0000 Uani
C109 -0.109(2) -0.428(2) 0.632(2) 0.0923 1.0000 Uani
C200 -0.004(1) -0.221(1) 0.1699(9) 0.0430 1.0000 Uani
C201 -0.032(1) -0.294(1) 0.2175(9) 0.0394 1.0000 Uani
C202 0.049(1) -0.290(1) 0.286(1) 0.0411 1.0000 Uani
C203 0.156(1) -0.218(1) 0.300(1) 0.0416 1.0000 Uani
C204 0.183(1) -0.145(1) 0.247(1) 0.0417 1.0000 Uani
C205 0.103(1) -0.150(1) 0.184(1) 0.0445 1.0000 Uani
C206 -0.090(1) -0.220(2) 0.102(1) 0.0562 1.0000 Uani
C207 0.241(1) -0.216(1) 0.372(1) 0.0465 1.0000 Uani
C208 0.275(2) -0.310(2) 0.306(2) 0.0764 1.0000 Uani
C209 0.338(1) -0.100(2) 0.425(1) 0.0596 1.0000 Uani
C300 0.290(1) -0.274(1) 0.689(1) 0.0467 1.0000 Uani
C301 0.230(2) -0.213(2) 0.740(1) 0.0601 1.0000 Uani
C302 0.178(1) -0.233(1) 0.818(1) 0.0554 1.0000 Uani
C303 0.182(1) -0.316(1) 0.851(1) 0.0433 1.0000 Uani
C304 0.243(1) -0.378(1) 0.8010(9) 0.0417 1.0000 Uani
C305 0.294(1) -0.355(1) 0.723(1) 0.0539 1.0000 Uani
C306 0.352(2) -0.257(2) 0.607(1) 0.0729 1.0000 Uani
C307 0.134(1) -0.326(1) 0.942(1) 0.0472 1.0000 Uani
C308 0.180(2) -0.378(2) 0.995(2) 0.0846 1.0000 Uani
C309 0.015(1) -0.402(2) 0.899(2) 0.0797 1.0000 Uani
C400 0.414(1) 0.162(1) 0.827(1) 0.0395 1.0000 Uani
C401 0.504(1) 0.263(1) 0.891(1) 0.0376 1.0000 Uani
C402 0.507(1) 0.332(1) 0.993(1) 0.0527 1.0000 Uani
C403 0.416(1) 0.303(1) 1.039(1) 0.0546 1.0000 Uani
C404 0.323(1) 0.198(1) 0.977(1) 0.0453 1.0000 Uani
C405 0.322(1) 0.129(1) 0.873(1) 0.0426 1.0000 Uani
C406 0.410(1) 0.083(2) 0.716(1) 0.0588 1.0000 Uani
C407 0.424(2) 0.382(2) 1.151(2) 0.0756 1.0000 Uani
C408 0.382(2) 0.469(2) 1.149(2) 0.0885 1.0000 Uani
C409 0.368(3) 0.324(3) 1.214(2) 0.1176 1.0000 Uani
O1000 0.982(1) 0.064(1) 0.169(1) 0.0886 1.0000 Uani
O2000 0.681(1) 0.631(1) 0.171(1) 0.0740 1.0000 Uani
O3000 1.119(1) 0.024(2) 0.034(1) 0.0880 1.0000 Uani
H1011 -0.3090 -0.1810 0.6587 0.12(1) 1.0000 Uiso
H1021 -0.1695 -0.2174 0.7121 0.12(1) 1.0000 Uiso
H1041 -0.1462 -0.3852 0.4019 0.12(1) 1.0000 Uiso
H1051 -0.2970 -0.3641 0.3473 0.12(1) 1.0000 Uiso
H1061 -0.4221 -0.2716 0.3855 0.12(1) 1.0000 Uiso
H1062 -0.4663 -0.2598 0.4934 0.12(1) 1.0000 Uiso
H1063 -0.3690 -0.1471 0.4917 0.12(1) 1.0000 Uiso
H1071 -0.0089 -0.2585 0.6611 0.12(1) 1.0000 Uiso
H1081 0.0602 -0.3758 0.5528 0.12(1) 1.0000 Uiso
H1082 -0.0425 -0.4335 0.4577 0.12(1) 1.0000 Uiso
H1083 0.0395 -0.2952 0.5049 0.12(1) 1.0000 Uiso
H1091 -0.0565 -0.4465 0.6588 0.12(1) 1.0000 Uiso
H1092 -0.1519 -0.4056 0.6903 0.12(1) 1.0000 Uiso
H1093 -0.1649 -0.5022 0.5709 0.12(1) 1.0000 Uiso
H2011 -0.1056 -0.3496 0.2068 0.12(1) 1.0000 Uiso
H2021 0.0276 -0.3370 0.3242 0.12(1) 1.0000 Uiso
H2041 0.2569 -0.0946 0.2552 0.12(1) 1.0000 Uiso
H2051 0.1234 -0.1014 0.1468 0.12(1) 1.0000 Uiso
H2061 -0.0553 -0.1627 0.0728 0.12(1) 1.0000 Uiso
H2062 -0.1316 -0.2993 0.0423 0.12(1) 1.0000 Uiso
H2063 -0.1394 -0.1955 0.1460 0.12(1) 1.0000 Uiso
H2071 0.2131 -0.2301 0.4324 0.12(1) 1.0000 Uiso
H2081 0.3274 -0.3148 0.3503 0.12(1) 1.0000 Uiso
H2082 0.2083 -0.3880 0.2746 0.12(1) 1.0000 Uiso
H2083 0.3044 -0.2947 0.2484 0.12(1) 1.0000 Uiso
H2091 0.3908 -0.1025 0.4730 0.12(1) 1.0000 Uiso
H2092 0.3158 -0.0373 0.4698 0.12(1) 1.0000 Uiso
H2093 0.3740 -0.0786 0.3720 0.12(1) 1.0000 Uiso
H3011 0.2265 -0.1580 0.7150 0.12(1) 1.0000 Uiso
H3021 0.1355 -0.1880 0.8500 0.12(1) 1.0000 Uiso
H3041 0.2517 -0.4315 0.8228 0.12(1) 1.0000 Uiso
H3051 0.3375 -0.3980 0.6910 0.12(1) 1.0000 Uiso
H3061 0.3870 -0.3070 0.5829 0.12(1) 1.0000 Uiso
H3062 0.4041 -0.1714 0.6391 0.12(1) 1.0000 Uiso
H3063 0.2985 -0.2713 0.5469 0.12(1) 1.0000 Uiso
H3071 0.1479 -0.2478 0.9948 0.12(1) 1.0000 Uiso
H3081 0.1423 -0.3800 1.0573 0.12(1) 1.0000 Uiso
H3082 0.2578 -0.3228 1.0285 0.12(1) 1.0000 Uiso
H3083 0.1711 -0.4556 0.9490 0.12(1) 1.0000 Uiso
H3091 -0.0244 -0.4106 0.9550 0.12(1) 1.0000 Uiso
H3092 -0.0014 -0.4807 0.8407 0.12(1) 1.0000 Uiso
H3093 -0.0170 -0.3624 0.8669 0.12(1) 1.0000 Uiso
H4011 0.5714 0.2877 0.8637 0.12(1) 1.0000 Uiso
H4021 0.5731 0.4033 1.0359 0.12(1) 1.0000 Uiso
H4041 0.2580 0.1777 1.0085 0.12(1) 1.0000 Uiso
H4051 0.2571 0.0542 0.8288 0.12(1) 1.0000 Uiso
H4061 0.3374 0.0139 0.6828 0.12(1) 1.0000 Uiso
H4062 0.4646 0.0499 0.7148 0.12(1) 1.0000 Uiso
H4063 0.4268 0.1250 0.6718 0.12(1) 1.0000 Uiso
H4071 0.5031 0.4205 1.1884 0.12(1) 1.0000 Uiso
H4081 0.3865 0.5214 1.2266 0.12(1) 1.0000 Uiso
H4082 0.4241 0.5133 1.1166 0.12(1) 1.0000 Uiso
H4083 0.3053 0.4219 1.1142 0.12(1) 1.0000 Uiso
H4091 0.4057 0.2781 1.2141 0.12(1) 1.0000 Uiso
H4092 0.3914 0.3959 1.2863 0.12(1) 1.0000 Uiso
H4093 0.2985 0.2907 1.1836 0.12(1) 1.0000 Uiso

loop_
_atom_type_symbol
_atom_type_scat_dispersion_real
_atom_type_scat_dispersion_imag
_atom_type_scat_Cromer_Mann_a1
_atom_type_scat_Cromer_Mann_b1
_atom_type_scat_Cromer_Mann_a2
_atom_type_scat_Cromer_Mann_b2
_atom_type_scat_Cromer_Mann_a3
_atom_type_scat_Cromer_Mann_b3
_atom_type_scat_Cromer_Mann_a4
_atom_type_scat_Cromer_Mann_b4
_atom_type_scat_Cromer_Mann_c
_atom_type_scat_source
'Ru  ' -1.4200 0.8360 19.2674 0.8085 12.9182 8.4347 4.8634 24.7997 1.5676 94.2928 5.3787 International_Tables_Vol_IV_Table_2.2B
'W   ' -1.4210 6.8720 29.0818 1.7203 15.4300 9.2259 14.4327 0.3217 5.1198 57.0560 9.8875 International_Tables_Vol_IV_Table_2.2B
'C   ' 0.0020 0.0020 2.3100 20.8439 1.0200 10.2075 1.5886 0.5687 0.8650 51.6512 0.2156 International_Tables_Vol_IV_Table_2.2B
'O   ' 0.0080 0.0060 3.0485 13.2771 2.2868 5.7011 1.5463 0.3239 0.8670 32.9089 0.2508 International_Tables_Vol_IV_Table_2.2B
'H   ' 0.0000 0.0000 0.4930 10.5109 0.3229 26.1257 0.1402 3.1424 0.0408 57.7997 0.0030 International_Tables_Vol_IV_Table_2.2B

loop_
_geom_angle_atom_site_label_1
_geom_angle_site_symmetry_1
_geom_angle_atom_site_label_2
_geom_angle_atom_site_label_3
_geom_angle_site_symmetry_3
_geom_angle
_geom_angle_publ_flag
O11 . W1 O12 . 149.0(3) no
O11 . W1 O101 . 100.1(4) no
O12 . W1 O101 . 99.9(4) no
O11 . W1 O102 . 98.4(4) no
O12 . W1 O102 . 98.9(4) no
O101 . W1 O102 . 105.3(4) no
O11 . W1 O112 . 77.2(3) no
O12 . W1 O112 . 77.2(3) no
O101 . W1 O112 . 96.5(4) no
O102 . W1 O112 . 158.2(4) no
O11 . W1 O112 2_556 78.0(3) no
O12 . W1 O112 2_556 77.2(3) no
O101 . W1 O112 2_556 167.0(4) no
O102 . W1 O112 2_556 87.7(4) no
O112 . W1 O112 2_556 70.5(3) no
O23 . W2 O24 . 148.6(3) no
O23 . W2 O201 . 99.9(4) no
O24 . W2 O201 . 101.8(4) no
O23 . W2 O202 . 98.1(4) no
O24 . W2 O202 . 99.0(4) no
O201 . W2 O202 . 102.7(5) no
O23 . W2 O234 . 78.2(3) no
O24 . W2 O234 . 77.0(3) no
O201 . W2 O234 . 96.5(4) no
O202 . W2 O234 . 160.8(4) no
O23 . W2 O234 2_657 77.1(3) no
O24 . W2 O234 2_657 76.4(3) no
O201 . W2 O234 2_657 166.3(4) no
O202 . W2 O234 2_657 91.0(4) no
O234 . W2 O234 2_657 69.9(3) no
O11 . RU1 O12 2_556 76.5(3) no
O11 . RU1 O112 . 76.1(3) no
O12 2_556 RU1 O112 . 78.2(3) no
O11 . RU1 C100 . 142.7(6) no
O12 2_556 RU1 C100 . 89.7(6) no
O112 . RU1 C100 . 135.4(6) no
O11 . RU1 C101 . 109.9(6) no
O12 2_556 RU1 C101 . 96.8(6) no
O112 . RU1 C101 . 171.4(6) no
C100 . RU1 C101 . 36.7(7) no
O11 . RU1 C102 . 93.9(5) no
O12 2_556 RU1 C102 . 127.3(6) no
O112 . RU1 C102 . 150.2(6) no
C100 . RU1 C102 . 67.0(7) no
C101 . RU1 C102 . 37.6(7) no
O11 . RU1 C103 . 105.6(5) no
O12 2_556 RU1 C103 . 166.7(5) no
O112 . RU1 C103 . 115.1(5) no
C100 . RU1 C103 . 80.7(6) no
C101 . RU1 C103 . 70.0(7) no
O11 . RU1 C104 . 136.6(4) no
O12 2_556 RU1 C104 . 145.1(4) no
O112 . RU1 C104 . 97.3(5) no
C100 . RU1 C104 . 69.0(7) no
C101 . RU1 C104 . 82.7(7) no
O11 . RU1 C105 . 172.8(5) no
O12 2_556 RU1 C105 . 110.2(6) no
O112 . RU1 C105 . 107.4(5) no
C100 . RU1 C105 . 37.7(7) no
C101 . RU1 C105 . 67.5(7) no
C102 . RU1 C103 . 40.1(7) no
C102 . RU1 C104 . 70.6(6) no
C103 . RU1 C104 . 38.1(5) no
C102 . RU1 C105 . 80.0(6) no
C103 . RU1 C105 . 67.3(7) no
C104 . RU1 C105 . 37.6(7) no
O11 2_556 RU2 O12 . 76.4(3) no
O11 2_556 RU2 O112 . 78.5(3) no
O12 . RU2 O112 . 76.0(3) no
O11 2_556 RU2 C200 . 94.2(4) no
O12 . RU2 C200 . 155.5(5) no
O112 . RU2 C200 . 124.8(4) no
O11 2_556 RU2 C201 . 119.7(4) no
O12 . RU2 C201 . 162.9(4) no
O112 . RU2 C201 . 100.6(4) no
C200 . RU2 C201 . 37.5(5) no
O11 2_556 RU2 C202 . 158.5(4) no
O12 . RU2 C202 . 124.1(4) no
O112 . RU2 C202 . 99.1(4) no
C200 . RU2 C202 . 69.4(5) no
C201 . RU2 C202 . 39.2(5) no
O11 2_556 RU2 C203 . 157.4(4) no
O12 . RU2 C203 . 98.3(4) no
O112 . RU2 C203 . 122.0(4) no
C200 . RU2 C203 . 81.7(5) no
C201 . RU2 C203 . 69.0(5) no
O11 2_556 RU2 C204 . 119.6(4) no
O12 . RU2 C204 . 96.7(4) no
O112 . RU2 C204 . 158.8(4) no
C200 . RU2 C204 . 68.1(5) no
C201 . RU2 C204 . 80.5(5) no
O11 2_556 RU2 C205 . 95.2(4) no
O12 . RU2 C205 . 119.9(4) no
O112 . RU2 C205 . 161.4(4) no
C200 . RU2 C205 . 37.4(5) no
C201 . RU2 C205 . 67.1(5) no
C202 . RU2 C203 . 37.4(5) no
C202 . RU2 C204 . 68.2(5) no
C203 . RU2 C204 . 38.4(5) no
C202 . RU2 C205 . 80.2(5) no
C203 . RU2 C205 . 68.1(5) no
C204 . RU2 C205 . 37.0(5) no
O23 . RU3 O24 2_657 76.2(3) no
O23 . RU3 O234 . 75.9(3) no
O24 2_657 RU3 O234 . 77.8(3) no
O23 . RU3 C300 . 102.8(6) no
O24 2_657 RU3 C300 . 166.9(6) no
O234 . RU3 C300 . 114.8(5) no
O23 . RU3 C301 . 134.4(6) no
O24 2_657 RU3 C301 . 148.0(7) no
O234 . RU3 C301 . 98.8(5) no
C300 . RU3 C301 . 37.8(8) no
O23 . RU3 C302 . 171.2(5) no
O24 2_657 RU3 C302 . 112.4(5) no
O234 . RU3 C302 . 106.9(5) no
C300 . RU3 C302 . 68.5(7) no
C301 . RU3 C302 . 37.5(7) no
O23 . RU3 C303 . 143.8(5) no
O24 2_657 RU3 C303 . 90.4(4) no
O234 . RU3 C303 . 134.5(4) no
C300 . RU3 C303 . 82.9(6) no
C301 . RU3 C303 . 69.1(6) no
O23 . RU3 C304 . 109.2(4) no
O24 2_657 RU3 C304 . 98.0(4) no
O234 . RU3 C304 . 172.6(4) no
C300 . RU3 C304 . 69.9(5) no
C301 . RU3 C304 . 81.5(6) no
O23 . RU3 C305 . 93.2(5) no
O24 2_657 RU3 C305 . 128.8(6) no
O234 . RU3 C305 . 148.5(5) no
C300 . RU3 C305 . 38.2(7) no
C301 . RU3 C305 . 67.7(7) no
C302 . RU3 C303 . 38.3(6) no
C302 . RU3 C304 . 68.9(6) no
C303 . RU3 C304 . 38.7(5) no
C302 . RU3 C305 . 80.2(6) no
C303 . RU3 C305 . 69.1(5) no
C304 . RU3 C305 . 38.2(6) no
O23 2_657 RU4 O24 . 75.9(3) no
O23 2_657 RU4 O234 . 78.2(3) no
O24 . RU4 O234 . 75.1(3) no
O23 2_657 RU4 C400 . 172.8(4) no
O24 . RU4 C400 . 110.8(4) no
O234 . RU4 C400 . 105.8(5) no
O23 2_657 RU4 C401 . 142.7(5) no
O24 . RU4 C401 . 92.3(5) no
O234 . RU4 C401 . 133.4(5) no
C400 . RU4 C401 . 37.0(6) no
O23 2_657 RU4 C402 . 109.1(5) no
O24 . RU4 C402 . 100.4(5) no
O234 . RU4 C402 . 170.5(5) no
C400 . RU4 C402 . 67.6(6) no
C401 . RU4 C402 . 37.5(6) no
O23 2_657 RU4 C403 . 92.5(5) no
O24 . RU4 C403 . 131.2(5) no
O234 . RU4 C403 . 149.4(5) no
C400 . RU4 C403 . 81.0(6) no
C401 . RU4 C403 . 68.7(6) no
O23 2_657 RU4 C404 . 104.2(4) no
O24 . RU4 C404 . 168.9(5) no
O234 . RU4 C404 . 115.8(5) no
C400 . RU4 C404 . 68.7(5) no
C401 . RU4 C404 . 81.0(5) no
O23 2_657 RU4 C405 . 135.7(4) no
O24 . RU4 C405 . 146.7(5) no
O234 . RU4 C405 . 98.5(4) no
C400 . RU4 C405 . 38.5(5) no
C401 . RU4 C405 . 68.1(6) no
C402 . RU4 C403 . 38.7(6) no
C402 . RU4 C404 . 69.0(6) no
C403 . RU4 C404 . 38.0(6) no
C402 . RU4 C405 . 80.6(6) no
C403 . RU4 C405 . 67.9(6) no
C404 . RU4 C405 . 37.4(5) no
W1 . O11 RU1 . 105.0(3) no
W1 . O11 RU2 2_556 103.6(3) no
RU1 . O11 RU2 2_556 101.9(3) no
W1 . O12 RU1 2_556 104.4(3) no
W1 . O12 RU2 . 105.4(4) no
RU1 2_556 O12 RU2 . 103.4(4) no
W2 . O23 RU3 . 103.7(4) no
W2 . O23 RU4 2_657 104.4(4) no
RU3 . O23 RU4 2_657 102.5(3) no
W2 . O24 RU3 2_657 105.5(4) no
W2 . O24 RU4 . 104.4(4) no
RU3 2_657 O24 RU4 . 103.6(4) no
W1 . O112 W1 2_556 109.5(3) no
W1 . O112 RU1 . 97.8(3) no
W1 2_556 O112 RU1 . 93.8(3) no
W1 . O112 RU2 . 96.8(3) no
W1 2_556 O112 RU2 . 94.0(3) no
RU1 . O112 RU2 . 160.1(4) no
W2 . O234 W2 2_657 110.1(3) no
W2 . O234 RU3 . 97.3(3) no
W2 2_657 O234 RU3 . 94.1(3) no
W2 . O234 RU4 . 98.2(3) no
W2 2_657 O234 RU4 . 94.4(3) no
RU3 . O234 RU4 . 158.5(4) no
RU1 . C100 C101 . 69.8(9) no
RU1 . C100 C105 . 70.3(8) no
C101 . C100 C105 . 119.4(17) no
RU1 . C100 C106 . 122.6(12) no
C101 . C100 C106 . 118.3(18) no
C105 . C100 C106 . 121.3(18) no
RU1 . C101 C100 . 73.5(9) no
RU1 . C101 C102 . 70.0(9) no
C100 . C101 C102 . 120.4(18) no
RU1 . C101 H1011 . 130.9(15) no
C100 . C101 H1011 . 123.3(18) no
C102 . C101 H1011 . 116.2(18) no
RU1 . C102 C101 . 72.4(9) no
RU1 . C102 C103 . 71.5(8) no
C101 . C102 C103 . 120.8(16) no
RU1 . C102 H1021 . 131.4(12) no
C101 . C102 H1021 . 123.2(19) no
C103 . C102 H1021 . 115.9(18) no
RU1 . C103 C102 . 68.4(8) no
RU1 . C103 C104 . 70.3(8) no
C102 . C103 C104 . 118.1(15) no
RU1 . C103 C107 . 131.2(11) no
C102 . C103 C107 . 119.6(15) no
C104 . C103 C107 . 122.2(16) no
RU1 . C104 C103 . 71.6(8) no
RU1 . C104 C105 . 72.3(9) no
C103 . C104 C105 . 118.2(16) no
RU1 . C104 H1041 . 126.0(11) no
C103 . C104 H1041 . 119.9(15) no
C105 . C104 H1041 . 121.9(14) no
RU1 . C105 C100 . 72.0(9) no
RU1 . C105 C104 . 70.1(8) no
C100 . C105 C104 . 122.8(15) no
RU1 . C105 H1051 . 130.8(11) no
C100 . C105 H1051 . 119.5(20) no
C104 . C105 H1051 . 117.6(19) no
C100 . C106 H1061 . 110.2(19) no
C100 . C106 H1062 . 106.3(17) no
H1061 . C106 H1062 . 107.8(15) no
C100 . C106 H1063 . 110.5(15) no
H1061 . C106 H1063 . 113.9(22) no
H1062 . C106 H1063 . 107.8(22) no
C103 . C107 C108 . 113.8(15) no
C103 . C107 C109 . 109.2(15) no
C108 . C107 C109 . 108.7(17) no
C103 . C107 H1071 . 110.4(15) no
C108 . C107 H1071 . 103.3(15) no
C109 . C107 H1071 . 111.3(17) no
C107 . C108 H1081 . 110.4(17) no
C107 . C108 H1082 . 108.8(16) no
H1081 . C108 H1082 . 110.1(19) no
C107 . C108 H1083 . 108.5(17) no
H1081 . C108 H1083 . 110.5(17) no
H1082 . C108 H1083 . 108.5(17) no
C107 . C109 H1091 . 113.8(22) no
C107 . C109 H1092 . 109.8(20) no
H1091 . C109 H1092 . 107.2(21) no
C107 . C109 H1093 . 111.6(19) no
H1091 . C109 H1093 . 109.1(22) no
H1092 . C109 H1093 . 104.8(22) no
RU2 . C200 C201 . 71.5(7) no
RU2 . C200 C205 . 71.6(7) no
C201 . C200 C205 . 119.1(13) no
RU2 . C200 C206 . 128.5(9) no
C201 . C200 C206 . 119.9(13) no
C205 . C200 C206 . 121.0(13) no
RU2 . C201 C200 . 71.0(8) no
RU2 . C201 C202 . 69.7(7) no
C200 . C201 C202 . 119.6(13) no
RU2 . C201 H2011 . 132.0(10) no
C200 . C201 H2011 . 122.5(13) no
C202 . C201 H2011 . 117.9(14) no
RU2 . C202 C201 . 71.0(7) no
RU2 . C202 C203 . 73.3(8) no
C201 . C202 C203 . 120.8(14) no
RU2 . C202 H2021 . 126.7(9) no
C201 . C202 H2021 . 118.9(14) no
C203 . C202 H2021 . 120.3(13) no
RU2 . C203 C202 . 69.4(7) no
RU2 . C203 C204 . 70.6(7) no
C202 . C203 C204 . 118.2(12) no
RU2 . C203 C207 . 130.3(9) no
C202 . C203 C207 . 119.2(13) no
C204 . C203 C207 . 122.7(13) no
RU2 . C204 C203 . 71.0(7) no
RU2 . C204 C205 . 70.4(7) no
C203 . C204 C205 . 119.3(13) no
RU2 . C204 H2041 . 132.0(10) no
C203 . C204 H2041 . 119.4(12) no
C205 . C204 H2041 . 121.3(13) no
RU2 . C205 C200 . 71.0(7) no
RU2 . C205 C204 . 72.5(7) no
C200 . C205 C204 . 122.9(13) no
RU2 . C205 H2051 . 132.0(10) no
C200 . C205 H2051 . 119.0(13) no
C204 . C205 H2051 . 118.1(14) no
C200 . C206 H2061 . 109.2(14) no
C200 . C206 H2062 . 110.1(14) no
H2061 . C206 H2062 . 108.2(13) no
C200 . C206 H2063 . 110.0(12) no
H2061 . C206 H2063 . 109.1(16) no
H2062 . C206 H2063 . 110.1(17) no
C203 . C207 C208 . 107.6(13) no
C203 . C207 C209 . 113.3(13) no
C208 . C207 C209 . 109.4(13) no
C203 . C207 H2071 . 112.5(12) no
C208 . C207 H2071 . 110.2(14) no
C209 . C207 H2071 . 103.8(13) no
C207 . C208 H2081 . 111.0(17) no
C207 . C208 H2082 . 107.8(15) no
H2081 . C208 H2082 . 107.9(20) no
C207 . C208 H2083 . 110.6(17) no
H2081 . C208 H2083 . 110.8(17) no
H2082 . C208 H2083 . 108.5(19) no
C207 . C209 H2091 . 110.5(16) no
C207 . C209 H2092 . 109.7(14) no
H2091 . C209 H2092 . 108.1(14) no
C207 . C209 H2093 . 110.5(13) no
H2091 . C209 H2093 . 108.8(15) no
H2092 . C209 H2093 . 109.2(17) no
RU3 . C300 C301 . 70.0(9) no
RU3 . C300 C305 . 67.7(8) no
C301 . C300 C305 . 115.3(15) no
RU3 . C300 C306 . 129.5(11) no
C301 . C300 C306 . 126.4(20) no
C305 . C300 C306 . 118.2(21) no
RU3 . C301 C300 . 72.2(10) no
RU3 . C301 C302 . 70.4(8) no
C300 . C301 C302 . 121.5(15) no
RU3 . C301 H3011 . 131.7(13) no
C300 . C301 H3011 . 114.8(20) no
C302 . C301 H3011 . 123.6(22) no
RU3 . C302 C301 . 72.1(10) no
RU3 . C302 C303 . 71.9(8) no
C301 . C302 C303 . 122.7(15) no
RU3 . C302 H3021 . 131.5(12) no
C301 . C302 H3021 . 117.5(17) no
C303 . C302 H3021 . 119.8(17) no
RU3 . C303 C302 . 69.8(8) no
RU3 . C303 C304 . 69.4(7) no
C302 . C303 C304 . 116.7(13) no
RU3 . C303 C307 . 126.2(10) no
C302 . C303 C307 . 120.3(14) no
C304 . C303 C307 . 122.7(13) no
RU3 . C304 C303 . 71.9(8) no
RU3 . C304 C305 . 69.9(8) no
C303 . C304 C305 . 119.0(14) no
RU3 . C304 H3041 . 127.9(10) no
C303 . C304 H3041 . 120.2(12) no
C305 . C304 H3041 . 120.7(14) no
RU3 . C305 C300 . 74.1(9) no
RU3 . C305 C304 . 71.9(8) no
C300 . C305 C304 . 124.8(16) no
RU3 . C305 H3051 . 128.1(11) no
C300 . C305 H3051 . 117.8(17) no
C304 . C305 H3051 . 117.4(18) no
C300 . C306 H3061 . 113.1(21) no
C300 . C306 H3062 . 106.9(17) no
H3061 . C306 H3062 . 112.1(24) no
C300 . C306 H3063 . 106.5(21) no
H3061 . C306 H3063 . 111.4(18) no
H3062 . C306 H3063 . 106.4(25) no
C303 . C307 C308 . 114.2(14) no
C303 . C307 C309 . 106.5(14) no
C308 . C307 C309 . 109.6(16) no
C303 . C307 H3071 . 108.7(13) no
C308 . C307 H3071 . 106.6(15) no
C309 . C307 H3071 . 111.3(15) no
C307 . C308 H3081 . 108.7(21) no
C307 . C308 H3082 . 108.7(16) no
H3081 . C308 H3082 . 105.5(19) no
C307 . C308 H3083 . 113.9(18) no
H3081 . C308 H3083 . 108.9(18) no
H3082 . C308 H3083 . 110.8(25) no
C307 . C309 H3091 . 112.0(19) no
C307 . C309 H3092 . 113.1(16) no
H3091 . C309 H3092 . 109.4(20) no
C307 . C309 H3093 . 109.4(18) no
H3091 . C309 H3093 . 106.2(18) no
H3092 . C309 H3093 . 106.4(20) no
RU4 . C400 C401 . 68.9(7) no
RU4 . C400 C405 . 69.9(7) no
C401 . C400 C405 . 117.6(14) no
RU4 . C400 C406 . 128.8(9) no
C401 . C400 C406 . 123.3(14) no
C405 . C400 C406 . 118.9(15) no
RU4 . C401 C400 . 74.1(7) no
RU4 . C401 C402 . 71.0(8) no
C400 . C401 C402 . 122.4(14) no
RU4 . C401 H4011 . 127.8(10) no
C400 . C401 H4011 . 120.9(17) no
C402 . C401 H4011 . 116.7(16) no
RU4 . C402 C401 . 71.5(8) no
RU4 . C402 C403 . 72.5(8) no
C401 . C402 C403 . 121.0(15) no
RU4 . C402 H4021 . 128.3(11) no
C401 . C402 H4021 . 119.7(16) no
C403 . C402 H4021 . 119.3(17) no
RU4 . C403 C402 . 68.8(8) no
RU4 . C403 C404 . 71.1(8) no
C402 . C403 C404 . 118.2(14) no
RU4 . C403 C407 . 130.4(11) no
C402 . C403 C407 . 118.4(16) no
C404 . C403 C407 . 123.4(16) no
RU4 . C404 C403 . 70.9(8) no
RU4 . C404 C405 . 71.2(7) no
C403 . C404 C405 . 119.8(14) no
RU4 . C404 H4041 . 133.4(10) no
C403 . C404 H4041 . 118.6(14) no
C405 . C404 H4041 . 121.5(15) no
RU4 . C405 C400 . 71.6(7) no
RU4 . C405 C404 . 71.4(7) no
C400 . C405 C404 . 121.0(14) no
RU4 . C405 H4051 . 129.7(10) no
C400 . C405 H4051 . 118.9(14) no
C404 . C405 H4051 . 120.1(14) no
C400 . C406 H4061 . 111.0(14) no
C400 . C406 H4062 . 109.9(13) no
H4061 . C406 H4062 . 107.0(19) no
C400 . C406 H4063 . 111.3(17) no
H4061 . C406 H4063 . 109.1(14) no
H4062 . C406 H4063 . 108.5(16) no
C403 . C407 C408 . 107.0(15) no
C403 . C407 C409 . 115.5(19) no
C408 . C407 C409 . 110.8(18) no
C403 . C407 H4071 . 107.3(15) no
C408 . C407 H4071 . 114.2(19) no
C409 . C407 H4071 . 102.3(22) no
C407 . C408 H4081 . 105.2(18) no
C407 . C408 H4082 . 110.2(20) no
H4081 . C408 H4082 . 111.3(23) no
C407 . C408 H4083 . 105.8(19) no
H4081 . C408 H4083 . 108.0(22) no
H4082 . C408 H4083 . 115.7(23) no
C407 . C409 H4091 . 102.6(21) no
C407 . C409 H4092 . 99.4(23) no
H4091 . C409 H4092 . 109.2(37) no
C407 . C409 H4093 . 104.4(25) no
H4091 . C409 H4093 . 122.4(35) no
H4092 . C409 H4093 . 115.1(25) no

loop_
_geom_bond_atom_site_label_1
_geom_bond_atom_site_label_2
_geom_bond_site_symmetry_2
_geom_bond_distance
_geom_bond_publ_flag
W1 O11 . 1.947(7) yes
W1 O12 . 1.932(8) yes
W1 O101 . 1.731(9) yes
W1 O102 . 1.748(9) yes
W1 O112 . 2.180(7) yes
W1 O112 2_556 2.268(7) yes
W2 O23 . 1.928(8) yes
W2 O24 . 1.929(8) yes
W2 O201 . 1.740(8) yes
W2 O202 . 1.745(8) yes
W2 O234 . 2.152(8) yes
W2 O234 2_657 2.289(8) yes
RU1 O11 . 2.104(8) yes
RU1 O12 2_556 2.089(9) yes
RU1 O112 . 2.084(7) yes
RU1 C100 . 2.21(1) yes
RU1 C101 . 2.16(1) yes
RU1 C102 . 2.13(1) yes
RU1 C103 . 2.17(1) yes
RU1 C104 . 2.16(1) yes
RU1 C105 . 2.18(1) yes
RU2 O11 2_556 2.114(8) yes
RU2 O12 . 2.085(8) yes
RU2 O112 . 2.095(7) yes
RU2 C200 . 2.15(1) yes
RU2 C201 . 2.15(1) yes
RU2 C202 . 2.14(1) yes
RU2 C203 . 2.19(1) yes
RU2 C204 . 2.18(1) yes
RU2 C205 . 2.15(1) yes
RU3 O23 . 2.113(8) yes
RU3 O24 2_657 2.095(9) yes
RU3 O234 . 2.082(8) yes
RU3 C300 . 2.20(1) yes
RU3 C301 . 2.18(2) yes
RU3 C302 . 2.15(1) yes
RU3 C303 . 2.18(1) yes
RU3 C304 . 2.15(1) yes
RU3 C305 . 2.12(1) yes
RU4 O23 2_657 2.119(8) yes
RU4 O24 . 2.107(8) yes
RU4 O234 . 2.069(8) yes
RU4 C400 . 2.20(1) yes
RU4 C401 . 2.13(1) yes
RU4 C402 . 2.13(1) yes
RU4 C403 . 2.18(1) yes
RU4 C404 . 2.18(1) yes
RU4 C405 . 2.18(1) yes
C100 C101 . 1.38(3) yes
C100 C105 . 1.42(3) yes
C100 C106 . 1.58(3) yes
C101 C102 . 1.38(3) yes
C101 H1011 . 1.00(2) no
C102 C103 . 1.48(2) yes
C102 H1021 . 0.98(2) no
C103 C104 . 1.41(2) yes
C103 C107 . 1.49(2) yes
C104 C105 . 1.40(3) yes
C104 H1041 . 0.98(2) no
C105 H1051 . 0.99(2) no
C106 H1061 . 0.97(2) no
C106 H1062 . 1.05(2) no
C106 H1063 . 0.97(2) no
C107 C108 . 1.49(3) yes
C107 C109 . 1.49(3) yes
C107 H1071 . 0.99(2) no
C108 H1081 . 0.98(2) no
C108 H1082 . 1.01(2) no
C108 H1083 . 1.00(2) no
C109 H1091 . 0.99(2) no
C109 H1092 . 1.04(3) no
C109 H1093 . 1.02(3) no
C200 C201 . 1.38(2) yes
C200 C205 . 1.38(2) yes
C200 C206 . 1.53(2) yes
C201 C202 . 1.44(2) yes
C201 H2011 . 0.97(1) no
C202 C203 . 1.39(2) yes
C202 H2021 . 0.98(1) no
C203 C204 . 1.44(2) yes
C203 C207 . 1.54(2) yes
C204 C205 . 1.38(2) yes
C204 H2041 . 0.96(1) no
C205 H2051 . 0.98(1) no
C206 H2061 . 1.01(2) no
C206 H2062 . 1.00(2) no
C206 H2063 . 0.99(2) no
C207 C208 . 1.51(2) yes
C207 C209 . 1.51(2) yes
C207 H2071 . 1.00(1) no
C208 H2081 . 1.00(2) no
C208 H2082 . 1.02(2) no
C208 H2083 . 0.99(2) no
C209 H2091 . 1.01(1) no
C209 H2092 . 1.01(2) no
C209 H2093 . 1.00(2) no
C300 C301 . 1.42(3) yes
C300 C305 . 1.42(3) yes
C300 C306 . 1.50(2) yes
C301 C302 . 1.39(3) yes
C301 H3011 . 0.98(2) no
C302 C303 . 1.42(2) yes
C302 H3021 . 1.01(2) no
C303 C304 . 1.44(2) yes
C303 C307 . 1.49(2) yes
C304 C305 . 1.40(2) yes
C304 H3041 . 0.96(2) no
C305 H3051 . 1.00(2) no
C306 H3061 . 0.95(3) no
C306 H3062 . 1.02(2) no
C306 H3063 . 1.02(2) no
C307 C308 . 1.51(3) yes
C307 C309 . 1.52(2) yes
C307 H3071 . 0.97(1) no
C308 H3081 . 1.04(2) no
C308 H3082 . 1.01(2) no
C308 H3083 . 0.97(2) no
C309 H3091 . 1.00(2) no
C309 H3092 . 1.00(2) no
C309 H3093 . 1.04(3) no
C400 C401 . 1.38(2) yes
C400 C405 . 1.44(2) yes
C400 C406 . 1.50(2) yes
C401 C402 . 1.37(2) yes
C401 H4011 . 1.00(1) no
C402 C403 . 1.43(2) yes
C402 H4021 . 0.99(2) no
C403 C404 . 1.42(2) yes
C403 C407 . 1.49(2) yes
C404 C405 . 1.40(2) yes
C404 H4041 . 1.01(1) no
C405 H4051 . 1.01(1) no
C406 H4061 . 1.01(2) no
C406 H4062 . 1.02(2) no
C406 H4063 . 0.99(2) no
C407 C408 . 1.55(2) yes
C407 C409 . 1.48(2) yes
C407 H4071 . 1.03(2) no
C408 H4081 . 1.03(2) no
C408 H4082 . 0.94(2) no
C408 H4083 . 0.98(3) no
C409 H4091 . 0.97(3) no
C409 H4092 . 1.04(3) no
C409 H4093 . 0.90(4) no
